data_2205440
loop_
_publ_author_name
'S. Etti'
'G. Shanmugam'
'M. N. Ponnuswamy'
'K. Balakrishna'
'Saradha Vasanth'

_publ_section_title
;
 5,3'-Dihydroxy-3,7,4',5'-tetramethoxyflavone
;
_journal_issue 4
_journal_name_full 'Acta Crystallographica Section E'
_journal_page_first o846
_journal_page_last o848
_journal_paper_doi 10.1107/S1600536805006161
_journal_volume 61
_journal_year 2005
_chemical_formula_iupac 'C19 H18 O8'
_chemical_formula_moiety 'C19 H18 O8'
_chemical_formula_sum 'C19 H18 O8'
_chemical_formula_weight 374.33
_chemical_name_common Myricetin
_chemical_name_systematic
;
5-hydroxy-2-(3-hydroxy-4,5-dimethoxyphenyl)-3,7-dimethoxychromen-4-one
;
_space_group_IT_number 15
_symmetry_cell_setting monoclinic
_symmetry_space_group_name_Hall '-C 2yc'
_symmetry_space_group_name_H-M 'C 1 2/c 1'
_atom_sites_solution_hydrogens geom
_atom_sites_solution_primary direct
_atom_sites_solution_secondary difmap
_audit_creation_method SHELXL-97
_cell_angle_alpha 90.00
_cell_angle_beta 95.53(3)
_cell_angle_gamma 90.00
_cell_formula_units_Z 8
_cell_length_a 30.958(7)
_cell_length_b 7.9544(19)
_cell_length_c 14.263(6)
_cell_measurement_reflns_used 5092
_cell_measurement_temperature 293(2)
_cell_measurement_theta_max 30.04
_cell_measurement_theta_min 1.32
_cell_volume 3496.0(19)
_computing_cell_refinement 'CAD-4 EXPRESS'
_computing_data_collection 'CAD-4 EXPRESS (Enraf--Nonius, 1994)'
_computing_data_reduction 'XCAD4 (Harms & Wocadlo, 1995)'
_computing_molecular_graphics 'PLATON (Spek, 2003)'
_computing_publication_material 'SHELXL97 and PARST (Nardelli, 1995)'
_computing_structure_refinement 'SHELXL97 (Sheldrick, 1997)'
_computing_structure_solution 'SHELXS97 (Sheldrick, 1997)'
_diffrn_ambient_temperature 293(2)
_diffrn_measured_fraction_theta_full 0.996
_diffrn_measured_fraction_theta_max 0.996
_diffrn_measurement_device_type 'Enraf--Nonius CAD-4'
_diffrn_measurement_method 'non-profiled w/2\q'
_diffrn_radiation_monochromator graphite
_diffrn_radiation_source 'fine-focus sealed tube'
_diffrn_radiation_type MoK\a
_diffrn_radiation_wavelength 0.71073
_diffrn_reflns_av_R_equivalents 0.0614
_diffrn_reflns_av_sigmaI/netI 0.0686
_diffrn_reflns_limit_h_max 43
_diffrn_reflns_limit_h_min -43
_diffrn_reflns_limit_k_max 11
_diffrn_reflns_limit_k_min -11
_diffrn_reflns_limit_l_max 0
_diffrn_reflns_limit_l_min -20
_diffrn_reflns_number 10241
_diffrn_reflns_theta_full 30.04
_diffrn_reflns_theta_max 30.04
_diffrn_reflns_theta_min 1.32
_diffrn_standards_decay_% 1
_diffrn_standards_interval_count 200
_diffrn_standards_interval_time 3600
_diffrn_standards_number 3
_exptl_absorpt_coefficient_mu 0.112
_exptl_absorpt_correction_type none
_exptl_crystal_colour yellow
_exptl_crystal_density_diffrn 1.422
_exptl_crystal_density_method 'not measured'
_exptl_crystal_description Block
_exptl_crystal_F_000 1568
_exptl_crystal_size_max 0.25
_exptl_crystal_size_mid 0.22
_exptl_crystal_size_min 0.20
_refine_diff_density_max 0.236
_refine_diff_density_min -0.215
_refine_ls_extinction_coef 0.0018(3)
_refine_ls_extinction_expression Fc^*^=kFc[1+0.001xFc^2^\l^3^/sin(2\q)]^-1/4^
_refine_ls_extinction_method SHELXL97
_refine_ls_goodness_of_fit_ref 0.985
_refine_ls_hydrogen_treatment constr
_refine_ls_matrix_type full
_refine_ls_number_parameters 245
_refine_ls_number_reflns 5092
_refine_ls_number_restraints 0
_refine_ls_restrained_S_all 0.985
_refine_ls_R_factor_all 0.1381
_refine_ls_R_factor_gt 0.0515
_refine_ls_shift/su_max 0.000
_refine_ls_shift/su_mean 0.000
_refine_ls_structure_factor_coef Fsqd
_refine_ls_weighting_details 'calc w = 1/[\s^2^(Fo^2^)+(0.0772P)^2^+0.2525P] where P = (Fo^2^+2Fc^2^)/3'
_refine_ls_weighting_scheme calc
_refine_ls_wR_factor_gt 0.1296
_refine_ls_wR_factor_ref 0.1599
_reflns_number_gt 2382
_reflns_number_total 5092
_reflns_threshold_expression I>2\s(I)
_cod_data_source_file ci6530.cif
_cod_data_source_block I
_cod_original_cell_volume 3495.9(18)
_cod_original_sg_symbol_H-M 'C 2/c'
_cod_database_code 2205440
_cod_database_fobs_code 2205440

loop_
_symmetry_equiv_pos_as_xyz
'x, y, z'
'-x, y, -z+1/2'
'x+1/2, y+1/2, z'
'-x+1/2, y+1/2, -z+1/2'
'-x, -y, -z'
'x, -y, z-1/2'
'-x+1/2, -y+1/2, -z'
'x+1/2, -y+1/2, z-1/2'

loop_
_atom_site_label
_atom_site_fract_x
_atom_site_fract_y
_atom_site_fract_z
_atom_site_U_iso_or_equiv
_atom_site_adp_type
_atom_site_calc_flag
_atom_site_refinement_flags
_atom_site_occupancy
_atom_site_type_symbol
O1 0.04782(4) 0.07116(17) 0.66077(10) 0.0369(4) Uani d . 1 O
C10 -0.01255(6) -0.1082(3) 0.61098(14) 0.0331(4) Uani d . 1 C
C8 -0.01906(6) 0.1971(3) 0.61443(16) 0.0386(5) Uani d . 1 C
H8 -0.0066 0.3020 0.6272 0.046 Uiso calc R 1 H
C6 -0.08124(6) 0.0255(3) 0.56013(15) 0.0404(5) Uani d . 1 C
H6 -0.1103 0.0178 0.5371 0.048 Uiso calc R 1 H
C13 0.11919(6) -0.0155(3) 0.70542(15) 0.0353(5) Uani d . 1 C
O5 0.08850(5) -0.3535(2) 0.66722(12) 0.0529(5) Uani d . 1 O
O2 0.00002(5) -0.39961(19) 0.60759(13) 0.0596(5) Uani d . 1 O
C3 0.05931(6) -0.2241(3) 0.66084(15) 0.0365(5) Uani d . 1 C
C7 -0.06244(6) 0.1817(3) 0.58052(16) 0.0385(5) Uani d . 1 C
O6 0.21434(5) -0.1405(2) 0.86689(12) 0.0520(4) Uani d . 1 O
C2 0.07390(6) -0.0663(3) 0.67636(15) 0.0336(4) Uani d . 1 C
O7 0.24661(5) 0.1293(2) 0.78183(12) 0.0591(5) Uani d . 1 O
C9 0.00481(6) 0.0519(3) 0.62853(14) 0.0334(4) Uani d . 1 C
C4 0.01438(7) -0.2557(3) 0.62534(16) 0.0397(5) Uani d . 1 C
O8 0.19377(5) 0.3136(2) 0.65109(13) 0.0664(6) Uani d . 1 O
H8A 0.2189 0.3309 0.6723 0.100 Uiso calc R 1 H
O3 -0.07532(5) -0.2678(2) 0.55236(13) 0.0571(5) Uani d . 1 O
H3 -0.0576 -0.3434 0.5639 0.086 Uiso calc R 1 H
O4 -0.08420(5) 0.3292(2) 0.56782(13) 0.0548(5) Uani d . 1 O
C17 0.17845(7) 0.1749(3) 0.69296(16) 0.0424(5) Uani d . 1 C
C5 -0.05640(6) -0.1182(3) 0.57431(15) 0.0388(5) Uani d . 1 C
C14 0.14476(6) -0.1086(3) 0.77352(15) 0.0397(5) Uani d . 1 C
H14 0.1334 -0.2035 0.8002 0.048 Uiso calc R 1 H
C15 0.18680(6) -0.0590(3) 0.80067(15) 0.0403(5) Uani d . 1 C
C16 0.20362(6) 0.0826(3) 0.76069(16) 0.0412(5) Uani d . 1 C
C18 0.13585(6) 0.1261(3) 0.66601(16) 0.0405(5) Uani d . 1 C
H18 0.1187 0.1887 0.6217 0.049 Uiso calc R 1 H
C12 -0.12893(8) 0.3247(4) 0.5335(2) 0.0677(8) Uani d . 1 C
H12A -0.1400 0.4374 0.5278 0.101 Uiso calc R 1 H
H12B -0.1448 0.2626 0.5766 0.101 Uiso calc R 1 H
H12C -0.1321 0.2712 0.4729 0.101 Uiso calc R 1 H
C19 0.19887(9) -0.2936(4) 0.9049(2) 0.0730(9) Uani d . 1 C
H19A 0.2207 -0.3386 0.9504 0.110 Uiso calc R 1 H
H19B 0.1926 -0.3736 0.8550 0.110 Uiso calc R 1 H
H19C 0.1729 -0.2713 0.9346 0.110 Uiso calc R 1 H
C20 0.25658(9) 0.2081(4) 0.8710(2) 0.0792(10) Uani d . 1 C
H20A 0.2870 0.2348 0.8794 0.119 Uiso calc R 1 H
H20B 0.2496 0.1332 0.9201 0.119 Uiso calc R 1 H
H20C 0.2399 0.3094 0.8736 0.119 Uiso calc R 1 H
C11 0.08058(10) -0.4899(4) 0.7266(2) 0.0772(9) Uani d . 1 C
H11A 0.1034 -0.5714 0.7249 0.116 Uiso calc R 1 H
H11B 0.0533 -0.5409 0.7053 0.116 Uiso calc R 1 H
H11C 0.0797 -0.4502 0.7899 0.116 Uiso calc R 1 H

loop_
_atom_site_aniso_label
_atom_site_aniso_U_11
_atom_site_aniso_U_22
_atom_site_aniso_U_33
_atom_site_aniso_U_12
_atom_site_aniso_U_13
_atom_site_aniso_U_23
O1 0.0286(7) 0.0307(7) 0.0504(9) -0.0023(5) -0.0019(6) -0.0023(6)
C10 0.0293(9) 0.0320(10) 0.0373(12) -0.0055(8) -0.0005(8) 0.0006(9)
C8 0.0335(10) 0.0307(11) 0.0508(14) -0.0019(8) -0.0003(9) -0.0057(10)
C6 0.0282(9) 0.0469(13) 0.0453(13) -0.0041(9) 0.0002(9) 0.0020(10)
C13 0.0264(9) 0.0378(11) 0.0416(12) -0.0002(8) 0.0019(8) -0.0042(10)
O5 0.0453(9) 0.0395(9) 0.0724(12) 0.0071(7) -0.0015(8) 0.0003(8)
O2 0.0541(10) 0.0317(8) 0.0888(14) -0.0103(8) -0.0151(9) 0.0016(8)
C3 0.0349(10) 0.0318(10) 0.0418(13) 0.0017(8) -0.0010(9) 0.0002(9)
C7 0.0330(10) 0.0395(12) 0.0428(13) 0.0027(8) 0.0026(9) -0.0030(10)
O6 0.0366(8) 0.0562(10) 0.0608(11) 0.0034(7) -0.0077(7) 0.0134(9)
C2 0.0279(9) 0.0343(11) 0.0378(12) -0.0003(8) -0.0002(8) 0.0008(9)
O7 0.0311(8) 0.0811(13) 0.0631(12) -0.0111(8) -0.0048(7) 0.0073(10)
C9 0.0278(9) 0.0364(11) 0.0360(12) -0.0034(8) 0.0023(8) -0.0008(9)
C4 0.0397(11) 0.0333(11) 0.0450(14) -0.0066(9) -0.0011(10) 0.0016(10)
O8 0.0422(9) 0.0700(12) 0.0832(14) -0.0226(9) -0.0131(9) 0.0253(10)
O3 0.0431(9) 0.0374(9) 0.0864(13) -0.0127(7) -0.0161(8) 0.0044(9)
O4 0.0377(8) 0.0449(10) 0.0792(13) 0.0123(7) -0.0084(8) -0.0074(8)
C17 0.0327(10) 0.0439(13) 0.0502(14) -0.0072(9) 0.0019(9) 0.0024(10)
C5 0.0341(10) 0.0383(11) 0.0432(13) -0.0093(9) -0.0006(9) 0.0018(10)
C14 0.0338(10) 0.0385(11) 0.0466(13) -0.0017(9) 0.0027(9) 0.0009(10)
C15 0.0322(10) 0.0472(13) 0.0411(13) 0.0074(9) 0.0017(9) -0.0005(10)
C16 0.0271(9) 0.0493(13) 0.0465(13) -0.0003(9) 0.0001(9) -0.0025(11)
C18 0.0319(10) 0.0393(12) 0.0490(14) -0.0008(9) -0.0024(9) 0.0011(10)
C12 0.0337(12) 0.0688(18) 0.099(2) 0.0152(12) -0.0037(13) -0.0063(16)
C19 0.0580(16) 0.075(2) 0.083(2) -0.0011(15) -0.0082(15) 0.0364(17)
C20 0.0680(19) 0.088(2) 0.076(2) -0.0259(17) -0.0197(16) -0.0058(18)
C11 0.079(2) 0.0453(16) 0.104(2) 0.0076(15) -0.0074(18) 0.0250(16)

loop_
_atom_type_symbol
_atom_type_description
_atom_type_scat_dispersion_real
_atom_type_scat_dispersion_imag
_atom_type_scat_source
C C 0.0033 0.0016 'International Tables Vol C Tables 4.2.6.8 and 6.1.1.4'
H H 0.0000 0.0000 'International Tables Vol C Tables 4.2.6.8 and 6.1.1.4'
O O 0.0106 0.0060 'International Tables Vol C Tables 4.2.6.8 and 6.1.1.4'

loop_
_geom_angle_atom_site_label_1
_geom_angle_atom_site_label_2
_geom_angle_atom_site_label_3
_geom_angle
C2 O1 C9 120.28(15)
C9 C10 C5 117.32(18)
C9 C10 C4 120.63(17)
C5 C10 C4 121.97(18)
C9 C8 C7 117.71(19)
C9 C8 H8 121.1
C7 C8 H8 121.1
C5 C6 C7 119.51(18)
C5 C6 H6 120.2
C7 C6 H6 120.2
C18 C13 C14 120.30(18)
C18 C13 C2 119.33(18)
C14 C13 C2 120.36(19)
C3 O5 C11 117.81(19)
C2 C3 O5 118.83(18)
C2 C3 C4 120.86(18)
O5 C3 C4 119.78(18)
O4 C7 C8 114.94(19)
O4 C7 C6 123.53(19)
C8 C7 C6 121.5(2)
C15 O6 C19 116.94(18)
C3 C2 O1 122.46(17)
C3 C2 C13 126.53(19)
O1 C2 C13 110.89(17)
C16 O7 C20 115.63(19)
O1 C9 C8 116.42(17)
O1 C9 C10 120.37(17)
C8 C9 C10 123.21(18)
O2 C4 C10 121.92(19)
O2 C4 C3 122.69(19)
C10 C4 C3 115.39(18)
C17 O8 H8A 109.5
C5 O3 H3 109.5
C7 O4 C12 118.60(19)
O8 C17 C16 122.47(19)
O8 C17 C18 117.7(2)
C16 C17 C18 119.8(2)
O3 C5 C6 118.20(18)
O3 C5 C10 121.12(19)
C6 C5 C10 120.68(19)
C15 C14 C13 119.8(2)
C15 C14 H14 120.1
C13 C14 H14 120.1
O6 C15 C14 124.4(2)
O6 C15 C16 115.70(19)
C14 C15 C16 119.9(2)
O7 C16 C15 121.2(2)
O7 C16 C17 118.1(2)
C15 C16 C17 120.47(19)
C13 C18 C17 119.7(2)
C13 C18 H18 120.1
C17 C18 H18 120.1
O4 C12 H12A 109.5
O4 C12 H12B 109.5
H12A C12 H12B 109.5
O4 C12 H12C 109.5
H12A C12 H12C 109.5
H12B C12 H12C 109.5
O6 C19 H19A 109.5
O6 C19 H19B 109.5
H19A C19 H19B 109.5
O6 C19 H19C 109.5
H19A C19 H19C 109.5
H19B C19 H19C 109.5
O7 C20 H20A 109.5
O7 C20 H20B 109.5
H20A C20 H20B 109.5
O7 C20 H20C 109.5
H20A C20 H20C 109.5
H20B C20 H20C 109.5
O5 C11 H11A 109.5
O5 C11 H11B 109.5
H11A C11 H11B 109.5
O5 C11 H11C 109.5
H11A C11 H11C 109.5
H11B C11 H11C 109.5

loop_
_geom_bond_atom_site_label_1
_geom_bond_atom_site_label_2
_geom_bond_distance
O1 C2 1.365(2)
O1 C9 1.375(2)
C10 C9 1.395(3)
C10 C5 1.409(3)
C10 C4 1.443(3)
C8 C9 1.376(3)
C8 C7 1.388(3)
C8 H8 0.93
C6 C5 1.381(3)
C6 C7 1.391(3)
C6 H6 0.93
C13 C18 1.381(3)
C13 C14 1.404(3)
C13 C2 1.480(3)
O5 C3 1.367(2)
O5 C11 1.412(3)
O2 C4 1.245(2)
C3 C2 1.345(3)
C3 C4 1.455(3)
C7 O4 1.356(2)
O6 C15 1.373(2)
O6 C19 1.434(3)
O7 C16 1.387(2)
O7 C20 1.425(3)
O8 C17 1.361(3)
O8 H8A 0.82
O3 C5 1.350(2)
O3 H3 0.82
O4 C12 1.424(3)
C17 C16 1.391(3)
C17 C18 1.393(3)
C14 C15 1.379(3)
C14 H14 0.93
C15 C16 1.387(3)
C18 H18 0.93
C12 H12A 0.96
C12 H12B 0.96
C12 H12C 0.96
C19 H19A 0.96
C19 H19B 0.96
C19 H19C 0.96
C20 H20A 0.96
C20 H20B 0.96
C20 H20C 0.96
C11 H11A 0.96
C11 H11B 0.96
C11 H11C 0.96

loop_
_geom_hbond_atom_site_label_D
_geom_hbond_atom_site_label_H
_geom_hbond_atom_site_label_A
_geom_hbond_site_symmetry_A
_geom_hbond_distance_DH
_geom_hbond_distance_HA
_geom_hbond_distance_DA
_geom_hbond_angle_DHA
O3 H3 O2 . 0.82 1.89 2.609(2) 146
O8 H8A O7 . 0.82 2.34 2.778(3) 114
O8 H8A O6 4_556 0.82 2.20 2.904(3) 144
C8 H8 O2 1_565 0.93 2.40 3.265(3) 155
C11 H11B O2 . 0.96 2.34 2.967(4) 122
C14 H14 O5 . 0.93 2.54 2.936(3) 106
C20 H20B O6 . 0.96 2.52 3.064(4) 116

loop_
_geom_torsion_atom_site_label_1
_geom_torsion_atom_site_label_2
_geom_torsion_atom_site_label_3
_geom_torsion_atom_site_label_4
_geom_torsion
C11 O5 C3 C2 127.2(2)
C11 O5 C3 C4 -61.1(3)
C9 C8 C7 O4 -179.80(19)
C9 C8 C7 C6 -0.8(3)
C5 C6 C7 O4 179.3(2)
C5 C6 C7 C8 0.4(3)
O5 C3 C2 O1 172.20(19)
C4 C3 C2 O1 0.6(3)
O5 C3 C2 C13 -3.6(3)
C4 C3 C2 C13 -175.2(2)
C9 O1 C2 C3 0.4(3)
C9 O1 C2 C13 176.73(16)
C18 C13 C2 C3 139.8(2)
C14 C13 C2 C3 -41.2(3)
C18 C13 C2 O1 -36.3(3)
C14 C13 C2 O1 142.6(2)
C2 O1 C9 C8 -179.78(19)
C2 O1 C9 C10 -0.3(3)
C7 C8 C9 O1 179.04(18)
C7 C8 C9 C10 -0.4(3)
C5 C10 C9 O1 -177.42(17)
C4 C10 C9 O1 -0.7(3)
C5 C10 C9 C8 2.0(3)
C4 C10 C9 C8 178.7(2)
C9 C10 C4 O2 -177.8(2)
C5 C10 C4 O2 -1.3(4)
C9 C10 C4 C3 1.5(3)
C5 C10 C4 C3 178.10(19)
C2 C3 C4 O2 177.9(2)
O5 C3 C4 O2 6.3(3)
C2 C3 C4 C10 -1.5(3)
O5 C3 C4 C10 -173.0(2)
C8 C7 O4 C12 -179.8(2)
C6 C7 O4 C12 1.2(3)
C7 C6 C5 O3 -178.9(2)
C7 C6 C5 C10 1.3(3)
C9 C10 C5 O3 177.75(19)
C4 C10 C5 O3 1.1(3)
C9 C10 C5 C6 -2.4(3)
C4 C10 C5 C6 -179.1(2)
C18 C13 C14 C15 -0.4(3)
C2 C13 C14 C15 -179.38(19)
C19 O6 C15 C14 4.5(3)
C19 O6 C15 C16 -175.9(2)
C13 C14 C15 O6 179.6(2)
C13 C14 C15 C16 0.0(3)
C20 O7 C16 C15 -76.8(3)
C20 O7 C16 C17 107.8(3)
O6 C15 C16 O7 4.8(3)
C14 C15 C16 O7 -175.6(2)
O6 C15 C16 C17 -179.9(2)
C14 C15 C16 C17 -0.3(3)
O8 C17 C16 O7 -3.8(3)
C18 C17 C16 O7 176.4(2)
O8 C17 C16 C15 -179.2(2)
C18 C17 C16 C15 0.9(4)
C14 C13 C18 C17 1.0(3)
C2 C13 C18 C17 180.0(2)
O8 C17 C18 C13 178.9(2)
C16 C17 C18 C13 -1.3(3)

loop_
_cod_related_entry_id
_cod_related_entry_database
_cod_related_entry_code
1 ChemSpider 4678028
